data_2230645
loop_
_publ_author_name
'Boualy, Brahim'
'Harrad, Mohamed Anoir'
'El Firdoussi, Larbi'
'Ali, Mustapha Ait'
'Rizzoli, Corrado'

_publ_section_title
;
 (5<i>R</i>)-5-[(1<i>R</i>)-2,2-Dichloro-1-methylcyclopropyl]-2-methylcyclohex-2-en-1-one
;
_journal_coeditor_code GK2382
_journal_issue 7
_journal_name_full 'Acta Crystallographica Section E'
_journal_page_first o1638
_journal_paper_doi 10.1107/S1600536811021933
_journal_volume 67
_journal_year 2011
_chemical_formula_iupac 'C11 H14 Cl2 O'
_chemical_formula_moiety 'C11 H14 Cl2 O'
_chemical_formula_sum 'C11 H14 Cl2 O'
_chemical_formula_weight 233.12
_chemical_name_systematic
;(5<i>R</i>)-5-[(1<i>R</i>)-2,2-Dichloro-1-methylcyclopropyl]-2-methylcyclohex-
2-en-1-one
;
_space_group_IT_number 4
_symmetry_cell_setting monoclinic
_symmetry_space_group_name_Hall 'P 2yb'
_symmetry_space_group_name_H-M 'P 1 21 1'
_atom_sites_solution_hydrogens geom
_atom_sites_solution_primary direct
_atom_sites_solution_secondary difmap
_cell_angle_alpha 90.00
_cell_angle_beta 104.435(4)
_cell_angle_gamma 90.00
_cell_formula_units_Z 2
_cell_length_a 6.5722(3)
_cell_length_b 8.4802(4)
_cell_length_c 10.8022(5)
_cell_measurement_reflns_used 48
_cell_measurement_temperature 294(2)
_cell_measurement_theta_max 35.86
_cell_measurement_theta_min 22.45
_cell_volume 583.04(5)
_computing_cell_refinement '<i>AED</i> (Belletti <i>et al.</i>, 1993)'
_computing_data_collection '<i>AED</i> (Belletti <i>et al.</i>, 1993)'
_computing_data_reduction '<i>AED</i> (Belletti <i>et al.</i>, 1993)'
_computing_molecular_graphics
;
<i>ORTEP-3 for Windows</i> (Farrugia, 1997) and <i>SCHAKAL97</i>
(Keller, 1997)
;
_computing_publication_material
;
<i>SHELXL97</i> (Sheldrick, 2008) and <i>PARST95</i> (Nardelli,
1995)'
;
_computing_structure_refinement '<i>SHELXL97</i> (Sheldrick, 2008)'
_computing_structure_solution '<i>SIR97</i> (Altomare <i>et al.</i>, 1999)'
_diffrn_ambient_temperature 294(2)
_diffrn_measured_fraction_theta_full 1.000
_diffrn_measured_fraction_theta_max 1.000
_diffrn_measurement_device 'Siemens AED'
_diffrn_measurement_method '\q/2\q scans'
_diffrn_radiation_monochromator graphite
_diffrn_radiation_source 'fine-focus sealed tube'
_diffrn_radiation_type CuK\a
_diffrn_radiation_wavelength 1.54178
_diffrn_reflns_av_R_equivalents 0.0570
_diffrn_reflns_av_sigmaI/netI 0.0279
_diffrn_reflns_limit_h_max 6
_diffrn_reflns_limit_h_min -7
_diffrn_reflns_limit_k_max 6
_diffrn_reflns_limit_k_min -10
_diffrn_reflns_limit_l_max 13
_diffrn_reflns_limit_l_min -12
_diffrn_reflns_number 2295
_diffrn_reflns_theta_full 69.81
_diffrn_reflns_theta_max 69.81
_diffrn_reflns_theta_min 4.23
_diffrn_standards_decay_% 0.3
_diffrn_standards_interval_count 100
_diffrn_standards_number 3
_exptl_absorpt_coefficient_mu 4.728
_exptl_absorpt_correction_T_max 0.519
_exptl_absorpt_correction_T_min 0.327
_exptl_absorpt_correction_type refdelf
_exptl_absorpt_process_details '(<i>DIFABS</i>; Walker & Stuart, 1983)'
_exptl_crystal_colour colourless
_exptl_crystal_density_diffrn 1.328
_exptl_crystal_density_method 'not measured'
_exptl_crystal_description 'irregular block'
_exptl_crystal_F_000 244
_exptl_crystal_size_max 0.25
_exptl_crystal_size_mid 0.20
_exptl_crystal_size_min 0.14
_refine_diff_density_max 0.426
_refine_diff_density_min -0.297
_refine_ls_abs_structure_details 'Flack (1983), 394 Friedel pairs'
_refine_ls_abs_structure_Flack 0.00(2)
_refine_ls_extinction_coef 0.014(3)
_refine_ls_extinction_method SHELXL
_refine_ls_goodness_of_fit_ref 1.087
_refine_ls_hydrogen_treatment constr
_refine_ls_matrix_type full
_refine_ls_number_parameters 130
_refine_ls_number_reflns 1576
_refine_ls_number_restraints 1
_refine_ls_restrained_S_all 1.087
_refine_ls_R_factor_all 0.0469
_refine_ls_R_factor_gt 0.0463
_refine_ls_shift/su_max 0.000
_refine_ls_shift/su_mean 0.000
_refine_ls_structure_factor_coef Fsqd
_refine_ls_weighting_details 'calc w=1/[\s^2^(Fo^2^)+(0.0830P)^2^+0.0912P] where P=(Fo^2^+2Fc^2^)/3'
_refine_ls_weighting_scheme calc
_refine_ls_wR_factor_gt 0.1259
_refine_ls_wR_factor_ref 0.1264
_reflns_number_gt 1554
_reflns_number_total 1576
_reflns_threshold_expression I>2\s(I)
_cod_data_source_file gk2382.cif
_cod_data_source_block I
_cod_original_sg_symbol_H-M 'P 21'
_cod_database_code 2230645
_cod_database_fobs_code 2230645

loop_
_symmetry_equiv_pos_as_xyz
x,y,z
-x,y+1/2,-z

loop_
_atom_site_type_symbol
_atom_site_label
_atom_site_fract_x
_atom_site_fract_y
_atom_site_fract_z
_atom_site_U_iso_or_equiv
_atom_site_adp_type
_atom_site_calc_flag
_atom_site_refinement_flags
_atom_site_occupancy
_atom_site_symmetry_multiplicity
_atom_site_disorder_assembly
_atom_site_disorder_group
Cl Cl1 1.34023(13) 0.77757(15) 0.58246(8) 0.0824(4) Uani d . 1 1 . .
Cl Cl2 0.90330(12) 0.84462(16) 0.47313(8) 0.0858(4) Uani d . 1 1 . .
O O1 0.7651(5) 0.7920(6) -0.1253(3) 0.0987(12) Uani d . 1 1 . .
C C1 1.0031(5) 0.7536(6) 0.0774(3) 0.0693(10) Uani d . 1 1 . .
H H1A 1.0523 0.8597 0.0677 0.083 Uiso calc R 1 1 . .
H H1B 1.1099 0.6805 0.0652 0.083 Uiso calc R 1 1 . .
C C2 0.8020(5) 0.7244(5) -0.0244(3) 0.0636(8) Uani d . 1 1 . .
C C3 0.6586(5) 0.6053(4) 0.0053(3) 0.0554(7) Uani d . 1 1 . .
C C4 0.7023(5) 0.5357(4) 0.1185(3) 0.0571(7) Uani d . 1 1 . .
H H4 0.6091 0.4590 0.1322 0.069 Uiso calc R 1 1 . .
C C5 0.8894(4) 0.5702(4) 0.2264(3) 0.0548(7) Uani d . 1 1 . .
H H5A 0.9982 0.4927 0.2270 0.066 Uiso calc R 1 1 . .
H H5B 0.8499 0.5627 0.3069 0.066 Uiso calc R 1 1 . .
C C6 0.9740(4) 0.7342(4) 0.2127(3) 0.0496(6) Uani d . 1 1 . .
H H6 0.8668 0.8101 0.2227 0.059 Uiso calc R 1 1 . .
C C7 1.1744(4) 0.7717(5) 0.3144(3) 0.0584(7) Uani d . 1 1 . .
C C8 1.2112(6) 0.9436(6) 0.3526(4) 0.0799(11) Uani d . 1 1 . .
H H8A 1.3547 0.9822 0.3731 0.096 Uiso calc R 1 1 . .
H H8B 1.1062 1.0197 0.3108 0.096 Uiso calc R 1 1 . .
C C9 1.1528(4) 0.8301(5) 0.4415(3) 0.0614(7) Uani d . 1 1 . .
C C10 0.4642(6) 0.5669(7) -0.0993(4) 0.0791(11) Uani d . 1 1 . .
H H10A 0.3966 0.6630 -0.1344 0.119 Uiso calc R 1 1 . .
H H10B 0.3692 0.5055 -0.0644 0.119 Uiso calc R 1 1 . .
H H10C 0.5037 0.5079 -0.1655 0.119 Uiso calc R 1 1 . .
C C11 1.3618(5) 0.6704(8) 0.3127(4) 0.0909(15) Uani d . 1 1 . .
H H11A 1.3816 0.6673 0.2276 0.136 Uiso calc R 1 1 . .
H H11B 1.3386 0.5654 0.3395 0.136 Uiso calc R 1 1 . .
H H11C 1.4848 0.7138 0.3699 0.136 Uiso calc R 1 1 . .

loop_
_atom_site_aniso_label
_atom_site_aniso_U_11
_atom_site_aniso_U_22
_atom_site_aniso_U_33
_atom_site_aniso_U_12
_atom_site_aniso_U_13
_atom_site_aniso_U_23
Cl1 0.0728(5) 0.0887(7) 0.0691(5) 0.0062(4) -0.0133(3) -0.0101(5)
Cl2 0.0610(4) 0.1189(9) 0.0741(5) 0.0072(5) 0.0107(3) -0.0351(6)
O1 0.115(2) 0.115(3) 0.0616(14) -0.024(2) 0.0147(13) 0.028(2)
C1 0.0660(16) 0.081(3) 0.0632(17) -0.0162(17) 0.0201(13) 0.007(2)
C2 0.0756(17) 0.066(2) 0.0503(15) -0.0062(16) 0.0182(13) 0.0030(17)
C3 0.0608(14) 0.0537(16) 0.0500(14) -0.0017(14) 0.0104(11) -0.0062(15)
C4 0.0616(15) 0.0554(17) 0.0544(16) -0.0067(13) 0.0146(12) -0.0029(15)
C5 0.0571(14) 0.0535(17) 0.0515(15) 0.0014(12) 0.0091(11) 0.0047(14)
C6 0.0467(12) 0.0490(16) 0.0512(14) 0.0010(10) 0.0087(10) -0.0009(13)
C7 0.0443(12) 0.0613(18) 0.0666(17) -0.0028(13) 0.0083(11) -0.0043(17)
C8 0.075(2) 0.064(2) 0.090(3) -0.0173(18) 0.0005(17) -0.001(2)
C9 0.0511(13) 0.0621(19) 0.0632(15) 0.0017(13) -0.0003(11) -0.0075(17)
C10 0.081(2) 0.086(3) 0.0612(18) -0.019(2) 0.0007(15) -0.007(2)
C11 0.0462(15) 0.124(4) 0.097(3) 0.015(2) 0.0073(16) -0.027(3)

loop_
_atom_type_symbol
_atom_type_description
_atom_type_scat_dispersion_real
_atom_type_scat_dispersion_imag
_atom_type_scat_source
Cl Cl 0.3639 0.7018 'International Tables Vol C Tables 4.2.6.8 and 6.1.1.4'
O O 0.0492 0.0322 'International Tables Vol C Tables 4.2.6.8 and 6.1.1.4'
C C 0.0181 0.0091 'International Tables Vol C Tables 4.2.6.8 and 6.1.1.4'
H H 0.0000 0.0000 'International Tables Vol C Tables 4.2.6.8 and 6.1.1.4'

loop_
_geom_angle_atom_site_label_1
_geom_angle_atom_site_label_2
_geom_angle_atom_site_label_3
_geom_angle_site_symmetry_1
_geom_angle_site_symmetry_3
_geom_angle
_geom_angle_publ_flag
C2 C1 C6 . . 112.4(2) ?
C2 C1 H1A . . 109.1 ?
C6 C1 H1A . . 109.1 ?
C2 C1 H1B . . 109.1 ?
C6 C1 H1B . . 109.1 ?
H1A C1 H1B . . 107.8 ?
O1 C2 C3 . . 122.0(3) ?
O1 C2 C1 . . 121.5(3) ?
C3 C2 C1 . . 116.5(3) ?
C4 C3 C2 . . 120.3(3) ?
C4 C3 C10 . . 122.8(3) ?
C2 C3 C10 . . 116.9(3) ?
C3 C4 C5 . . 125.4(3) ?
C3 C4 H4 . . 117.3 ?
C5 C4 H4 . . 117.3 ?
C4 C5 C6 . . 110.7(3) ?
C4 C5 H5A . . 109.5 ?
C6 C5 H5A . . 109.5 ?
C4 C5 H5B . . 109.5 ?
C6 C5 H5B . . 109.5 ?
H5A C5 H5B . . 108.1 ?
C5 C6 C7 . . 113.1(3) ?
C5 C6 C1 . . 109.1(3) ?
C7 C6 C1 . . 112.1(2) ?
C5 C6 H6 . . 107.4 ?
C7 C6 H6 . . 107.4 ?
C1 C6 H6 . . 107.4 ?
C9 C7 C11 . . 117.6(3) ?
C9 C7 C8 . . 58.6(3) ?
C11 C7 C8 . . 118.4(3) ?
C9 C7 C6 . . 117.9(2) ?
C11 C7 C6 . . 115.8(3) ?
C8 C7 C6 . . 116.5(3) ?
C9 C8 C7 . . 60.1(3) ?
C9 C8 H8A . . 117.8 ?
C7 C8 H8A . . 117.8 ?
C9 C8 H8B . . 117.8 ?
C7 C8 H8B . . 117.8 ?
H8A C8 H8B . . 114.9 ?
C8 C9 C7 . . 61.3(3) ?
C8 C9 Cl1 . . 119.2(2) ?
C7 C9 Cl1 . . 120.2(2) ?
C8 C9 Cl2 . . 119.1(3) ?
C7 C9 Cl2 . . 120.4(2) ?
Cl1 C9 Cl2 . . 109.55(18) ?
C3 C10 H10A . . 109.5 ?
C3 C10 H10B . . 109.5 ?
H10A C10 H10B . . 109.5 ?
C3 C10 H10C . . 109.5 ?
H10A C10 H10C . . 109.5 ?
H10B C10 H10C . . 109.5 ?
C7 C11 H11A . . 109.5 ?
C7 C11 H11B . . 109.5 ?
H11A C11 H11B . . 109.5 ?
C7 C11 H11C . . 109.5 ?
H11A C11 H11C . . 109.5 ?
H11B C11 H11C . . 109.5 ?

loop_
_geom_bond_atom_site_label_1
_geom_bond_atom_site_label_2
_geom_bond_site_symmetry_2
_geom_bond_distance
_geom_bond_publ_flag
Cl1 C9 . 1.760(3) ?
Cl2 C9 . 1.761(3) ?
O1 C2 . 1.202(4) ?
C1 C2 . 1.514(4) ?
C1 C6 . 1.529(4) ?
C1 H1A . 0.9700 ?
C1 H1B . 0.9700 ?
C2 C3 . 1.470(5) ?
C3 C4 . 1.323(4) ?
C3 C10 . 1.515(4) ?
C4 C5 . 1.497(4) ?
C4 H4 . 0.9300 ?
C5 C6 . 1.519(5) ?
C5 H5A . 0.9700 ?
C5 H5B . 0.9700 ?
C6 C7 . 1.523(4) ?
C6 H6 . 0.9800 ?
C7 C9 . 1.500(4) ?
C7 C11 . 1.506(5) ?
C7 C8 . 1.518(6) ?
C8 C9 . 1.477(6) ?
C8 H8A . 0.9700 ?
C8 H8B . 0.9700 ?
C10 H10A . 0.9600 ?
C10 H10B . 0.9600 ?
C10 H10C . 0.9600 ?
C11 H11A . 0.9600 ?
C11 H11B . 0.9600 ?
C11 H11C . 0.9600 ?

loop_
_cod_related_entry_id
_cod_related_entry_database
_cod_related_entry_code
1 ChemSpider 30656766
